data_2215749
loop_
_publ_author_name
'Sarojini, B. K.'
'Yathirajan, H. S.'
'Mustafa, K.'
'Sarfraz, H.'
'Bolte, Michael'

_publ_section_title
;
 (2<i>E</i>)-1-(2-Hydroxyphenyl)-3-(4-methoxyphenyl)prop-2-en-1-one
;
_journal_coeditor_code AT2447
_journal_issue 11
_journal_name_full 'Acta Crystallographica Section E'
_journal_page_first o4477
_journal_page_last o4477
_journal_paper_doi 10.1107/S1600536807052737
_journal_volume 63
_journal_year 2007
_chemical_formula_iupac 'C16 H14 O3'
_chemical_formula_moiety 'C16 H14 O3'
_chemical_formula_sum 'C16 H14 O3'
_chemical_formula_weight 254.27
_chemical_name_systematic
;
(2E)-1-(2-Hydroxyphenyl)-3-(4-methoxyphenyl)prop-2-en-1-one
;
_space_group_IT_number 29
_symmetry_cell_setting orthorhombic
_symmetry_space_group_name_Hall 'P 2c -2ac'
_symmetry_space_group_name_H-M 'P c a 21'
_atom_sites_solution_hydrogens geom
_atom_sites_solution_primary direct
_atom_sites_solution_secondary difmap
_audit_creation_method SHELXL97
_cell_angle_alpha 90.00
_cell_angle_beta 90.00
_cell_angle_gamma 90.00
_cell_formula_units_Z 4
_cell_length_a 25.4158(15)
_cell_length_b 3.9662(3)
_cell_length_c 12.6046(10)
_cell_measurement_reflns_used 15446
_cell_measurement_temperature 173(2)
_cell_measurement_theta_max 28.5
_cell_measurement_theta_min 2.4
_cell_volume 1270.60(16)
_computing_cell_refinement 'X-AREA (Stoe & Cie, 2001)'
_computing_data_collection 'X-AREA (Stoe & Cie, 2001)'
_computing_data_reduction 'X-AREA (Stoe & Cie, 2001)'
_computing_molecular_graphics 'PLATON (Spek, 2003)'
_computing_publication_material 'SHELXL97 (Sheldrick, 1997)'
_computing_structure_refinement 'SHELXL97 (Sheldrick, 1997)'
_computing_structure_solution 'SHELXS97 (Sheldrick, 1990)'
_diffrn_ambient_temperature 173(2)
_diffrn_measured_fraction_theta_full 0.997
_diffrn_measured_fraction_theta_max 0.988
_diffrn_measurement_device_type 'Stoe IPDSII two-circle'
_diffrn_measurement_method \w
_diffrn_radiation_monochromator graphite
_diffrn_radiation_source 'fine-focus sealed tube'
_diffrn_radiation_type MoK\a
_diffrn_radiation_wavelength 0.71073
_diffrn_reflns_av_R_equivalents 0.0792
_diffrn_reflns_av_sigmaI/netI 0.0343
_diffrn_reflns_limit_h_max 30
_diffrn_reflns_limit_h_min -33
_diffrn_reflns_limit_k_max 5
_diffrn_reflns_limit_k_min -5
_diffrn_reflns_limit_l_max 16
_diffrn_reflns_limit_l_min -16
_diffrn_reflns_number 15514
_diffrn_reflns_theta_full 25.00
_diffrn_reflns_theta_max 28.24
_diffrn_reflns_theta_min 2.28
_diffrn_standards_number 0
_exptl_absorpt_coefficient_mu 0.091
_exptl_absorpt_correction_type none
_exptl_crystal_colour yellow
_exptl_crystal_density_diffrn 1.329
_exptl_crystal_density_method 'not measured'
_exptl_crystal_description block
_exptl_crystal_F_000 536
_exptl_crystal_size_max 0.41
_exptl_crystal_size_mid 0.37
_exptl_crystal_size_min 0.36
_refine_diff_density_max 0.171
_refine_diff_density_min -0.166
_refine_ls_extinction_coef 0.039(7)
_refine_ls_extinction_expression Fc^*^=kFc[1+0.001xFc^2^\l^3^/sin(2\q)]^-1/4^
_refine_ls_extinction_method 'SHELXL97 (Sheldrick, 1997)'
_refine_ls_goodness_of_fit_ref 1.066
_refine_ls_hydrogen_treatment mixed
_refine_ls_matrix_type full
_refine_ls_number_parameters 178
_refine_ls_number_reflns 1624
_refine_ls_number_restraints 1
_refine_ls_restrained_S_all 1.065
_refine_ls_R_factor_all 0.0384
_refine_ls_R_factor_gt 0.0356
_refine_ls_shift/su_max 0.000
_refine_ls_shift/su_mean 0.000
_refine_ls_structure_factor_coef Fsqd
_refine_ls_weighting_details 'calc w = 1/[\s^2^(Fo^2^)+(0.0683P)^2^] where P=(Fo^2^+2Fc^2^)/3'
_refine_ls_weighting_scheme calc
_refine_ls_wR_factor_gt 0.0898
_refine_ls_wR_factor_ref 0.0915
_reflns_number_gt 1503
_reflns_number_total 1624
_reflns_threshold_expression I>2\s(I)
_cod_data_source_file at2447.cif
_cod_data_source_block I
_cod_database_code 2215749
_cod_database_fobs_code 2215749

loop_
_symmetry_equiv_pos_as_xyz
'x, y, z'
'-x, -y, z+1/2'
'x+1/2, -y, z'
'-x+1/2, y, z+1/2'

loop_
_atom_site_type_symbol
_atom_site_label
_atom_site_fract_x
_atom_site_fract_y
_atom_site_fract_z
_atom_site_U_iso_or_equiv
_atom_site_adp_type
_atom_site_calc_flag
_atom_site_refinement_flags
_atom_site_occupancy
O O1 0.70169(5) 0.6375(4) 0.06637(10) 0.0467(3) Uani d . 1
O O2 0.79198(6) 0.8269(4) 0.00672(10) 0.0481(3) Uani d . 1
H H2O 0.7584(14) 0.728(7) 0.007(3) 0.072(8) Uiso d . 1
O O3 0.45867(5) 0.2359(3) 0.50165(10) 0.0446(3) Uani d . 1
C C1 0.70874(7) 0.7522(4) 0.15759(14) 0.0370(3) Uani d . 1
C C2 0.66887(7) 0.7011(4) 0.24036(13) 0.0391(4) Uani d . 1
H H2 0.6747 0.7888 0.3095 0.047 Uiso calc R 1
C C3 0.62427(6) 0.5316(4) 0.21939(14) 0.0382(4) Uani d . 1
H H3 0.6203 0.4512 0.1489 0.046 Uiso calc R 1
C C11 0.75813(6) 0.9345(4) 0.18289(12) 0.0356(3) Uani d . 1
C C12 0.79809(7) 0.9589(5) 0.10509(13) 0.0386(4) Uani d . 1
C C13 0.84559(7) 1.1199(5) 0.12829(15) 0.0441(4) Uani d . 1
H H13 0.8724 1.1336 0.0759 0.053 Uiso calc R 1
C C14 0.85365(8) 1.2593(4) 0.22747(16) 0.0443(4) Uani d . 1
H H14 0.8861 1.3679 0.2428 0.053 Uiso calc R 1
C C15 0.81458(8) 1.2424(5) 0.30568(15) 0.0419(4) Uani d . 1
H H15 0.8203 1.3404 0.3735 0.050 Uiso calc R 1
C C16 0.76767(7) 1.0818(5) 0.28309(13) 0.0383(4) Uani d . 1
H H16 0.7412 1.0702 0.3362 0.046 Uiso calc R 1
C C21 0.58134(6) 0.4570(4) 0.29245(12) 0.0366(3) Uani d . 1
C C22 0.53658(7) 0.2907(4) 0.25529(13) 0.0396(4) Uani d . 1
H H22 0.5349 0.2281 0.1826 0.048 Uiso calc R 1
C C23 0.49439(7) 0.2138(4) 0.32126(14) 0.0391(4) Uani d . 1
H H23 0.4641 0.1036 0.2938 0.047 Uiso calc R 1
C C24 0.49723(7) 0.3013(4) 0.42859(13) 0.0370(3) Uani d . 1
C C25 0.54173(7) 0.4687(5) 0.46771(14) 0.0404(4) Uani d . 1
H H25 0.5434 0.5307 0.5404 0.048 Uiso calc R 1
C C26 0.58315(7) 0.5436(4) 0.40097(14) 0.0390(4) Uani d . 1
H H26 0.6133 0.6550 0.4285 0.047 Uiso calc R 1
C C27 0.41243(7) 0.0677(5) 0.46422(16) 0.0443(4) Uani d . 1
H H27A 0.3965 0.1995 0.4068 0.066 Uiso calc R 1
H H27B 0.3872 0.0449 0.5226 0.066 Uiso calc R 1
H H27C 0.4219 -0.1565 0.4377 0.066 Uiso calc R 1

loop_
_atom_site_aniso_label
_atom_site_aniso_U_11
_atom_site_aniso_U_22
_atom_site_aniso_U_33
_atom_site_aniso_U_12
_atom_site_aniso_U_13
_atom_site_aniso_U_23
O1 0.0402(6) 0.0677(9) 0.0323(5) -0.0018(6) 0.0003(5) -0.0049(6)
O2 0.0422(7) 0.0725(8) 0.0294(6) -0.0016(6) 0.0050(5) 0.0000(6)
O3 0.0356(6) 0.0602(8) 0.0381(6) -0.0025(5) 0.0047(5) 0.0017(6)
C1 0.0348(8) 0.0457(8) 0.0305(7) 0.0029(6) -0.0015(6) 0.0016(6)
C2 0.0342(8) 0.0490(9) 0.0341(8) 0.0016(6) 0.0005(6) 0.0009(7)
C3 0.0371(8) 0.0445(8) 0.0332(7) 0.0016(6) 0.0002(6) 0.0001(6)
C11 0.0326(8) 0.0441(8) 0.0300(7) 0.0029(6) 0.0006(6) 0.0041(6)
C12 0.0379(8) 0.0479(9) 0.0299(7) 0.0029(7) 0.0012(6) 0.0053(6)
C13 0.0376(8) 0.0551(10) 0.0396(9) -0.0004(8) 0.0062(7) 0.0082(8)
C14 0.0371(9) 0.0486(9) 0.0473(10) -0.0032(6) -0.0028(7) 0.0035(7)
C15 0.0397(8) 0.0475(8) 0.0386(8) 0.0010(7) -0.0032(7) -0.0008(7)
C16 0.0376(8) 0.0444(8) 0.0329(7) 0.0027(6) 0.0007(6) 0.0015(6)
C21 0.0329(7) 0.0426(8) 0.0341(8) 0.0014(6) -0.0012(6) 0.0014(6)
C22 0.0393(8) 0.0475(8) 0.0320(7) -0.0010(7) -0.0011(6) -0.0015(7)
C23 0.0355(8) 0.0458(8) 0.0360(8) -0.0015(6) -0.0006(7) -0.0007(7)
C24 0.0326(8) 0.0436(7) 0.0348(8) 0.0026(6) 0.0006(6) 0.0027(6)
C25 0.0350(8) 0.0531(9) 0.0329(7) 0.0021(7) -0.0009(6) -0.0014(7)
C26 0.0336(8) 0.0477(8) 0.0356(7) -0.0017(6) -0.0029(6) -0.0014(7)
C27 0.0350(8) 0.0500(9) 0.0479(9) -0.0027(7) 0.0048(7) 0.0024(8)

loop_
_atom_type_symbol
_atom_type_description
_atom_type_scat_dispersion_real
_atom_type_scat_dispersion_imag
_atom_type_scat_source
C C 0.0033 0.0016 'International Tables Vol C Tables 4.2.6.8 and 6.1.1.4'
H H 0.0000 0.0000 'International Tables Vol C Tables 4.2.6.8 and 6.1.1.4'
O O 0.0106 0.0060 'International Tables Vol C Tables 4.2.6.8 and 6.1.1.4'

loop_
_geom_angle_atom_site_label_1
_geom_angle_atom_site_label_2
_geom_angle_atom_site_label_3
_geom_angle
C12 O2 H2O 105.4(19)
C24 O3 C27 117.02(14)
O1 C1 C2 120.31(16)
O1 C1 C11 119.78(16)
C2 C1 C11 119.90(15)
C3 C2 C1 120.75(15)
C3 C2 H2 119.6
C1 C2 H2 119.6
C2 C3 C21 127.47(16)
C2 C3 H3 116.3
C21 C3 H3 116.3
C16 C11 C12 117.90(15)
C16 C11 C1 122.63(15)
C12 C11 C1 119.46(15)
O2 C12 C13 117.86(16)
O2 C12 C11 121.71(16)
C13 C12 C11 120.44(16)
C14 C13 C12 120.02(17)
C14 C13 H13 120.0
C12 C13 H13 120.0
C13 C14 C15 120.82(17)
C13 C14 H14 119.6
C15 C14 H14 119.6
C16 C15 C14 119.26(16)
C16 C15 H15 120.4
C14 C15 H15 120.4
C15 C16 C11 121.55(16)
C15 C16 H16 119.2
C11 C16 H16 119.2
C22 C21 C26 117.82(15)
C22 C21 C3 119.59(14)
C26 C21 C3 122.59(15)
C23 C22 C21 122.09(15)
C23 C22 H22 119.0
C21 C22 H22 119.0
C22 C23 C24 118.96(16)
C22 C23 H23 120.5
C24 C23 H23 120.5
O3 C24 C23 124.50(15)
O3 C24 C25 115.52(14)
C23 C24 C25 119.98(16)
C26 C25 C24 120.22(15)
C26 C25 H25 119.9
C24 C25 H25 119.9
C25 C26 C21 120.91(16)
C25 C26 H26 119.5
C21 C26 H26 119.5
O3 C27 H27A 109.5
O3 C27 H27B 109.5
H27A C27 H27B 109.5
O3 C27 H27C 109.5
H27A C27 H27C 109.5
H27B C27 H27C 109.5

loop_
_geom_bond_atom_site_label_1
_geom_bond_atom_site_label_2
_geom_bond_distance
O1 C1 1.249(2)
O2 C12 1.355(2)
O2 H2O 0.94(3)
O3 C24 1.370(2)
O3 C27 1.431(2)
C1 C2 1.468(2)
C1 C11 1.483(2)
C2 C3 1.344(2)
C2 H2 0.9500
C3 C21 1.458(2)
C3 H3 0.9500
C11 C16 1.413(2)
C11 C12 1.415(2)
C12 C13 1.397(3)
C13 C14 1.382(3)
C13 H13 0.9500
C14 C15 1.401(3)
C14 H14 0.9500
C15 C16 1.381(3)
C15 H15 0.9500
C16 H16 0.9500
C21 C22 1.396(2)
C21 C26 1.411(2)
C22 C23 1.391(2)
C22 H22 0.9500
C23 C24 1.398(2)
C23 H23 0.9500
C24 C25 1.401(2)
C25 C26 1.380(2)
C25 H25 0.9500
C26 H26 0.9500
C27 H27A 0.9800
C27 H27B 0.9800
C27 H27C 0.9800

loop_
_geom_hbond_atom_site_label_D
_geom_hbond_atom_site_label_H
_geom_hbond_atom_site_label_A
_geom_hbond_distance_DH
_geom_hbond_distance_HA
_geom_hbond_distance_DA
_geom_hbond_angle_DHA
O2 H2O O1 0.94(3) 1.66(3) 2.529(2) 151(3)

loop_
_geom_torsion_atom_site_label_1
_geom_torsion_atom_site_label_2
_geom_torsion_atom_site_label_3
_geom_torsion_atom_site_label_4
_geom_torsion
O1 C1 C2 C3 -0.2(3)
C11 C1 C2 C3 -178.87(16)
C1 C2 C3 C21 179.38(15)
O1 C1 C11 C16 177.43(16)
C2 C1 C11 C16 -3.9(2)
O1 C1 C11 C12 -3.7(3)
C2 C1 C11 C12 174.95(14)
C16 C11 C12 O2 -179.46(15)
C1 C11 C12 O2 1.7(2)
C16 C11 C12 C13 0.9(2)
C1 C11 C12 C13 -177.94(15)
O2 C12 C13 C14 179.82(17)
C11 C12 C13 C14 -0.6(3)
C12 C13 C14 C15 -0.2(3)
C13 C14 C15 C16 0.5(3)
C14 C15 C16 C11 -0.1(3)
C12 C11 C16 C15 -0.6(2)
C1 C11 C16 C15 178.22(17)
C2 C3 C21 C22 176.94(18)
C2 C3 C21 C26 -3.7(3)
C26 C21 C22 C23 0.8(3)
C3 C21 C22 C23 -179.84(15)
C21 C22 C23 C24 -1.0(3)
C27 O3 C24 C23 -0.3(2)
C27 O3 C24 C25 179.49(15)
C22 C23 C24 O3 -179.20(15)
C22 C23 C24 C25 1.0(3)
O3 C24 C25 C26 179.33(15)
C23 C24 C25 C26 -0.9(3)
C24 C25 C26 C21 0.7(3)
C22 C21 C26 C25 -0.6(3)
C3 C21 C26 C25 -179.97(15)

loop_
_cod_related_entry_id
_cod_related_entry_database
_cod_related_entry_code
1 ChemSpider 10516053
